data_7235611
loop_
_publ_author_name
'Naveen, Naveen'
'Babu, Srinivasarao Arulananda'
'Kaur, Gurpreet'
'Aslam, Nayyar Ahmad'
'Karanam, Maheswararao'

_publ_section_title
;
 Glaser--Eglinton--Hay sp--sp coupling and macrocyclization: construction
 of a new class of polyether macrocycles having a 1,3-diyne unit
;
_journal_issue 36
_journal_name_full 'RSC Adv.'
_journal_page_first 18904
_journal_paper_doi 10.1039/C4RA02174F
_journal_volume 4
_journal_year 2014
_chemical_formula_moiety 'C28 H20 O6'
_chemical_formula_sum 'C28 H20 O6'
_chemical_formula_weight 452.44
_space_group_IT_number 14
_space_group_name_Hall '-P 2ybc'
_space_group_name_H-M_alt 'P 1 21/c 1'
_symmetry_cell_setting monoclinic
_symmetry_Int_Tables_number 14
_symmetry_space_group_name_Hall '-P 2ybc'
_symmetry_space_group_name_H-M 'P 1 21/c 1'
_atom_sites_solution_hydrogens geom
_audit_creation_date 2014-02-17T21:37:22-00:00
_audit_creation_method 'WinGX routine CIF_UPDATE'
_cell_angle_alpha 90
_cell_angle_beta 97.626(13)
_cell_angle_gamma 90
_cell_formula_units_Z 4
_cell_length_a 11.383(3)
_cell_length_b 11.543(3)
_cell_length_c 17.587(5)
_cell_measurement_temperature 298(2)
_cell_volume 2290.4(11)
_computing_structure_refinement 'SHELXL-2013 (Sheldrick, 2013)'
_diffrn_ambient_temperature 298(2)
_diffrn_measured_fraction_theta_full 0.969
_diffrn_measured_fraction_theta_max 0.985
_diffrn_radiation_type MoK\a
_diffrn_radiation_wavelength 0.71073
_diffrn_reflns_av_R_equivalents 0.049
_diffrn_reflns_Laue_measured_fraction_full 0.969
_diffrn_reflns_Laue_measured_fraction_max 0.985
_diffrn_reflns_limit_h_max 13
_diffrn_reflns_limit_h_min -13
_diffrn_reflns_limit_k_max 13
_diffrn_reflns_limit_k_min -13
_diffrn_reflns_limit_l_max 20
_diffrn_reflns_limit_l_min -20
_diffrn_reflns_number 18779
_diffrn_reflns_point_group_measured_fraction_full 0.969
_diffrn_reflns_point_group_measured_fraction_max 0.985
_diffrn_reflns_theta_full 25.242
_diffrn_reflns_theta_max 25.095
_diffrn_reflns_theta_min 1.805
_exptl_absorpt_coefficient_mu 0.092
_exptl_absorpt_correction_T_max 0.7523
_exptl_absorpt_correction_T_min 0.5433
_exptl_absorpt_correction_type multi-scan
_exptl_absorpt_process_details
;
        SADABS-2008/1 (Bruker,2008) was used for absorption correction.
        wR2(int) was 0.1098 before and 0.0781 after correction.
        The Ratio of minimum to maximum transmission is 0.7079.
        The \l/2 correction factor is 0.0015.
;
_exptl_crystal_density_diffrn 1.312
_exptl_crystal_F_000 944
_exptl_crystal_size_max 0.3
_exptl_crystal_size_mid 0.2
_exptl_crystal_size_min 0.1
_refine_diff_density_max 0.146
_refine_diff_density_min -0.191
_refine_diff_density_rms 0.034
_refine_ls_extinction_method none
_refine_ls_goodness_of_fit_ref 1.018
_refine_ls_hydrogen_treatment constr
_refine_ls_matrix_type full
_refine_ls_number_parameters 307
_refine_ls_number_reflns 4022
_refine_ls_number_restraints 0
_refine_ls_restrained_S_all 1.018
_refine_ls_R_factor_all 0.0603
_refine_ls_R_factor_gt 0.0391
_refine_ls_shift/su_max 0
_refine_ls_shift/su_mean 0
_refine_ls_structure_factor_coef Fsqd
_refine_ls_weighting_details 'w=1/[\s^2^(Fo^2^)+(0.0555P)^2^+0.2197P] where P=(Fo^2^+2Fc^2^)/3'
_refine_ls_weighting_scheme calc
_refine_ls_wR_factor_gt 0.0972
_refine_ls_wR_factor_ref 0.1095
_reflns_number_gt 2955
_reflns_number_total 4022
_reflns_threshold_expression 'I > 2\s(I)'
_cod_data_source_file c4ra02174f2.cif
_cod_data_source_block 5i_nm1174ra
_cod_original_cell_volume 2290.2(11)
_cod_original_sg_symbol_H-M 'P 21/c'
_cod_database_code 7235611

loop_
_space_group_symop_id
_space_group_symop_operation_xyz
1 'x, y, z'
2 '-x, y+1/2, -z+1/2'
3 '-x, -y, -z'
4 'x, -y-1/2, z-1/2'

loop_
_atom_site_label
_atom_site_type_symbol
_atom_site_fract_x
_atom_site_fract_y
_atom_site_fract_z
_atom_site_U_iso_or_equiv
_atom_site_adp_type
_atom_site_occupancy
_atom_site_calc_flag
H1A H 0.3204 -0.1407 -0.1747 0.068 Uiso 1 calc
H1B H 0.4194 -0.0451 -0.1611 0.068 Uiso 1 calc
H6A H 0.5035 -0.2803 0.2435 0.066 Uiso 1 calc
H6B H 0.5564 -0.1546 0.2486 0.066 Uiso 1 calc
H9 H 0.2605 -0.1621 0.3688 0.064 Uiso 1 calc
H10 H 0.0935 -0.1198 0.4245 0.079 Uiso 1 calc
H11 H 0.0014 0.057 0.4024 0.073 Uiso 1 calc
H12 H 0.0729 0.1909 0.3226 0.06 Uiso 1 calc
H14A H 0.1706 0.3203 0.2516 0.054 Uiso 1 calc
H14B H 0.0982 0.2323 0.1951 0.054 Uiso 1 calc
H16 H 0.2511 0.4749 0.1895 0.075 Uiso 1 calc
H17 H 0.3404 0.5542 0.0908 0.1 Uiso 1 calc
H18 H 0.3747 0.4405 -0.0119 0.1 Uiso 1 calc
H19 H 0.3195 0.2487 -0.0168 0.079 Uiso 1 calc
H21A H 0.1467 0.1071 0.1056 0.063 Uiso 1 calc
H21B H 0.2799 0.0721 0.1069 0.063 Uiso 1 calc
H23 H 0.0164 0.214 0.0327 0.064 Uiso 1 calc
H24 H -0.1543 0.257 -0.0483 0.072 Uiso 1 calc
H25 H -0.1834 0.1855 -0.1721 0.074 Uiso 1 calc
H28 H -0.0478 0.057 -0.2112 0.062 Uiso 1 calc
C1 C 0.35174(17) -0.07842(16) -0.14089(10) 0.0570(5) Uani 1 d
C2 C 0.38789(17) -0.12312(16) -0.06434(13) 0.0581(5) Uani 1 d
C3 C 0.41232(17) -0.14993(16) 0.00148(13) 0.0597(5) Uani 1 d
C4 C 0.43982(16) -0.17425(16) 0.07920(13) 0.0576(5) Uani 1 d
C5 C 0.46124(15) -0.18879(15) 0.14665(12) 0.0538(5) Uani 1 d
C6 C 0.48666(16) -0.19991(15) 0.23018(11) 0.0549(5) Uani 1 d
C7 C 0.37447(14) -0.04331(13) 0.27261(9) 0.0416(4) Uani 1 d
C8 C 0.26875(14) -0.01228(13) 0.30982(8) 0.0400(4) Uani 1 d
C9 C 0.22293(16) -0.09111(14) 0.35886(10) 0.0531(5) Uani 1 d
C10 C 0.12319(19) -0.06583(16) 0.39271(11) 0.0658(6) Uani 1 d
C11 C 0.06800(18) 0.03952(16) 0.37915(11) 0.0612(5) Uani 1 d
C12 C 0.11080(16) 0.11982(14) 0.33114(9) 0.0497(4) Uani 1 d
C13 C 0.21038(14) 0.09498(13) 0.29548(8) 0.0390(4) Uani 1 d
C14 C 0.17692(15) 0.26160(13) 0.21282(9) 0.0448(4) Uani 1 d
C15 C 0.23139(14) 0.31246(13) 0.14680(9) 0.0435(4) Uani 1 d
C16 C 0.26484(18) 0.42866(15) 0.14822(11) 0.0629(5) Uani 1 d
C17 C 0.3184(2) 0.4766(2) 0.08901(14) 0.0835(7) Uani 1 d
C18 C 0.3386(2) 0.4087(2) 0.02767(14) 0.0830(7) Uani 1 d
C19 C 0.30539(17) 0.29380(19) 0.02485(11) 0.0661(5) Uani 1 d
C20 C 0.25099(14) 0.24397(14) 0.08349(9) 0.0455(4) Uani 1 d
C21 C 0.21605(17) 0.11749(14) 0.07968(9) 0.0521(4) Uani 1 d
C22 C 0.08818(15) 0.10879(13) -0.04058(9) 0.0451(4) Uani 1 d
C23 C 0.00416(16) 0.18244(15) -0.01639(10) 0.0531(5) Uani 1 d
C24 C -0.09758(16) 0.20881(16) -0.06521(12) 0.0603(5) Uani 1 d
C25 C -0.11632(16) 0.16463(16) -0.13878(12) 0.0617(5) Uani 1 d
C26 C -0.03421(15) 0.08903(15) -0.16228(10) 0.0521(4) Uani 1 d
C27 C 0.06803(14) 0.06000(13) -0.11428(9) 0.0411(4) Uani 1 d
C28 C 0.14963(16) -0.02930(14) -0.13835(9) 0.0455(4) Uani 1 d
O1 O 0.26124(10) 0.00970(9) -0.13724(6) 0.0506(3) Uani 1 d
O2 O 0.38698(10) -0.16037(9) 0.26751(6) 0.0502(3) Uani 1 d
O3 O 0.25313(9) 0.16836(9) 0.24447(6) 0.0434(3) Uani 1 d
O4 O 0.19049(11) 0.07475(10) 0.00285(6) 0.0580(3) Uani 1 d
O5 O 0.44303(11) 0.02220(10) 0.24863(7) 0.0609(4) Uani 1 d
O6 O 0.11995(13) -0.12598(11) -0.15707(9) 0.0792(5) Uani 1 d

loop_
_atom_site_aniso_label
_atom_site_aniso_U_11
_atom_site_aniso_U_22
_atom_site_aniso_U_33
_atom_site_aniso_U_23
_atom_site_aniso_U_13
_atom_site_aniso_U_12
C1 0.0587(12) 0.0541(11) 0.0628(12) -0.0064(9) 0.0251(9) 0.0016(9)
C2 0.0517(12) 0.0531(11) 0.0718(14) -0.0069(10) 0.0165(10) 0.0007(9)
C3 0.0511(12) 0.0549(11) 0.0747(15) -0.0081(10) 0.0145(10) 0.0044(9)
C4 0.0484(11) 0.0538(11) 0.0714(14) -0.0041(10) 0.0107(10) 0.0052(9)
C5 0.0438(11) 0.0443(10) 0.0736(14) -0.0030(9) 0.0090(9) 0.0045(8)
C6 0.0468(11) 0.0407(9) 0.0766(13) 0.0067(9) 0.0057(9) 0.0121(8)
C7 0.0439(10) 0.0346(8) 0.0440(9) 0.0038(7) -0.0030(7) -0.0015(7)
C8 0.0441(9) 0.0352(8) 0.0399(9) -0.0003(7) 0.0025(7) -0.0026(7)
C9 0.0654(12) 0.0390(9) 0.0559(11) 0.0068(8) 0.0122(9) -0.0015(8)
C10 0.0866(15) 0.0513(11) 0.0661(12) 0.0092(9) 0.0342(11) -0.0084(10)
C11 0.0668(13) 0.0570(12) 0.0652(12) -0.0041(9) 0.0286(10) -0.0058(10)
C12 0.0558(11) 0.0421(9) 0.0532(10) -0.0043(8) 0.0143(9) 0.0020(8)
C13 0.0444(9) 0.0349(8) 0.0368(8) -0.0028(7) 0.0026(7) -0.0058(7)
C14 0.0505(10) 0.0368(9) 0.0458(9) -0.0011(7) 0.0012(8) 0.0080(7)
C15 0.0431(10) 0.0383(9) 0.0459(9) 0.0068(7) -0.0059(7) 0.0020(7)
C16 0.0751(14) 0.0425(10) 0.0651(12) 0.0069(9) -0.0127(10) -0.0050(9)
C17 0.0897(17) 0.0618(14) 0.0908(17) 0.0337(13) -0.0181(14) -0.0268(12)
C18 0.0706(15) 0.0990(19) 0.0774(16) 0.0424(14) 0.0019(12) -0.0175(13)
C19 0.0610(13) 0.0838(15) 0.0539(11) 0.0176(10) 0.0088(9) 0.0015(11)
C20 0.0415(10) 0.0501(10) 0.0429(9) 0.0087(7) -0.0010(7) 0.0042(7)
C21 0.0643(12) 0.0485(10) 0.0414(10) -0.0039(8) -0.0006(8) 0.0048(9)
C22 0.0480(10) 0.0396(9) 0.0473(10) -0.0017(7) 0.0053(8) 0.0001(7)
C23 0.0521(11) 0.0514(10) 0.0563(11) -0.0139(8) 0.0094(9) 0.0019(8)
C24 0.0417(11) 0.0561(11) 0.0835(14) -0.0126(10) 0.0099(10) 0.0004(9)
C25 0.0426(11) 0.0601(12) 0.0780(14) -0.0102(10) -0.0082(9) -0.0021(9)
C26 0.0492(11) 0.0519(11) 0.0528(10) -0.0078(8) -0.0016(8) -0.0128(9)
C27 0.0463(10) 0.0351(8) 0.0424(9) -0.0027(7) 0.0077(7) -0.0084(7)
C28 0.0550(11) 0.0399(9) 0.0423(9) -0.0030(7) 0.0089(8) -0.0070(8)
O1 0.0523(8) 0.0417(6) 0.0613(7) -0.0044(5) 0.0207(6) -0.0038(5)
O2 0.0512(7) 0.0350(6) 0.0648(8) 0.0051(5) 0.0091(6) 0.0058(5)
O3 0.0451(7) 0.0393(6) 0.0458(6) 0.0088(5) 0.0064(5) 0.0044(5)
O4 0.0650(8) 0.0627(8) 0.0435(7) -0.0130(6) -0.0033(6) 0.0215(6)
O5 0.0552(8) 0.0397(7) 0.0918(10) 0.0043(6) 0.0250(7) -0.0029(6)
O6 0.0710(10) 0.0503(8) 0.1177(12) -0.0343(8) 0.0172(9) -0.0119(7)

loop_
_atom_type_symbol
_atom_type_description
_atom_type_scat_dispersion_real
_atom_type_scat_dispersion_imag
_atom_type_scat_source
C C 0.0033 0.0016 'International Tables Vol C Tables 4.2.6.8 and 6.1.1.4'
H H 0 0 'International Tables Vol C Tables 4.2.6.8 and 6.1.1.4'
O O 0.0106 0.006 'International Tables Vol C Tables 4.2.6.8 and 6.1.1.4'

loop_
_geom_angle_atom_site_label_1
_geom_angle_atom_site_label_2
_geom_angle_atom_site_label_3
_geom_angle
H1A C1 H1B 108.3
C2 C1 H1A 109.9
C2 C1 H1B 109.9
C2 C1 O1 108.86(13)
O1 C1 H1A 109.9
O1 C1 H1B 109.9
C3 C2 C1 173.17(19)
C2 C3 C4 176.6(2)
C5 C4 C3 176.2(2)
C4 C5 C6 176.89(18)
H6A C6 H6B 108
C5 C6 H6A 109.4
C5 C6 H6B 109.4
O2 C6 H6A 109.4
O2 C6 H6B 109.4
O2 C6 C5 111.25(14)
O2 C7 C8 111.42(13)
O5 C7 C8 127.11(14)
O5 C7 O2 121.47(15)
C9 C8 C7 120.22(14)
C9 C8 C13 118.34(14)
C13 C8 C7 121.42(13)
C8 C9 H9 119.2
C10 C9 H9 119.2
C10 C9 C8 121.50(16)
C9 C10 H10 120.2
C11 C10 H10 120.2
C11 C10 C9 119.66(16)
C10 C11 H11 119.7
C10 C11 C12 120.53(17)
C12 C11 H11 119.7
C11 C12 H12 119.7
C11 C12 C13 120.57(16)
C13 C12 H12 119.7
C12 C13 C8 119.39(14)
O3 C13 C8 117.37(13)
O3 C13 C12 123.20(14)
H14A C14 H14B 108.5
C15 C14 H14A 110.2
C15 C14 H14B 110.2
O3 C14 H14A 110.2
O3 C14 H14B 110.2
O3 C14 C15 107.43(12)
C16 C15 C14 120.05(15)
C16 C15 C20 118.89(16)
C20 C15 C14 121.05(14)
C15 C16 H16 119.5
C17 C16 H16 119.5
C17 C16 C15 121.05(19)
C16 C17 H17 120.1
C18 C17 H17 120.1
C18 C17 C16 119.8(2)
C17 C18 H18 119.9
C17 C18 C19 120.1(2)
C19 C18 H18 119.9
C18 C19 H19 119.5
C18 C19 C20 121.1(2)
C20 C19 H19 119.5
C15 C20 C21 120.59(14)
C19 C20 C15 119.06(17)
C19 C20 C21 120.33(16)
H21B C21 H21A 107.8
C20 C21 H21A 108.9
C20 C21 H21B 108.9
O4 C21 H21A 108.9
O4 C21 H21B 108.9
O4 C21 C20 113.19(13)
C23 C22 C27 119.60(16)
O4 C22 C23 125.24(15)
O4 C22 C27 115.12(14)
C22 C23 H23 120
C24 C23 H23 120
C24 C23 C22 119.98(16)
C23 C24 H24 119.5
C25 C24 H24 119.5
C25 C24 C23 120.90(17)
C24 C25 H25 120.4
C24 C25 C26 119.15(17)
C26 C25 H25 120.4
C25 C26 H28 119.4
C25 C26 C27 121.17(16)
C27 C26 H28 119.4
C22 C27 C28 120.63(15)
C26 C27 C22 119.13(15)
C26 C27 C28 120.03(14)
O1 C28 C27 112.85(13)
O6 C28 C27 124.03(16)
O6 C28 O1 123.12(16)
C28 O1 C1 115.98(13)
C7 O2 C6 115.75(13)
C13 O3 C14 117.73(12)
C22 O4 C21 118.75(13)

loop_
_geom_bond_atom_site_label_1
_geom_bond_atom_site_label_2
_geom_bond_distance
C1 H1A 0.97
C1 H1B 0.97
C2 C1 1.449(3)
C3 C2 1.195(3)
C4 C3 1.390(3)
C5 C4 1.191(3)
C6 H6A 0.97
C6 H6B 0.97
C6 C5 1.465(3)
C8 C7 1.488(2)
C9 H9 0.93
C9 C8 1.401(2)
C10 H10 0.93
C10 C9 1.381(2)
C10 C11 1.375(3)
C11 H11 0.93
C11 C12 1.385(2)
C12 H12 0.93
C12 C13 1.396(2)
C13 C8 1.412(2)
C14 H14A 0.97
C14 H14B 0.97
C14 C15 1.506(2)
C15 C16 1.394(2)
C15 C20 1.407(2)
C16 H16 0.93
C17 H17 0.93
C17 C16 1.389(3)
C18 H18 0.93
C18 C17 1.377(3)
C19 H19 0.93
C19 C18 1.378(3)
C20 C19 1.395(2)
C20 C21 1.512(2)
C21 H21A 0.97
C21 H21B 0.97
C22 C23 1.388(2)
C22 C27 1.404(2)
C23 H23 0.93
C23 C24 1.381(3)
C24 H24 0.93
C24 C25 1.381(3)
C25 H25 0.93
C25 C26 1.381(2)
C26 H28 0.93
C27 C26 1.385(2)
C28 C27 1.486(2)
O1 C1 1.455(2)
O1 C28 1.345(2)
O2 C6 1.458(2)
O2 C7 1.3629(18)
O3 C13 1.3693(17)
O3 C14 1.4465(18)
O4 C21 1.4316(19)
O4 C22 1.3631(19)
O5 C7 1.2026(18)
O6 C28 1.1993(19)
